data_7206200
loop_
_publ_author_name
'Nauha, Elisa'
'Ojala, Antti'
'Nissinen, Maija'
'Saxell, Heidi'

_publ_section_title
;
 Comparison of the polymorphs and solvates of two analogous
 fungicides---a case study of the applicability of a supramolecular
 synthon approach in crystal engineering
;
_journal_issue 15
_journal_name_full CrystEngComm
_journal_page_first 4956
_journal_paper_doi 10.1039/c1ce05077j
_journal_volume 13
_journal_year 2011
_chemical_formula_moiety '3(C14 H18 N4 O4 S2), 2(C7 H8)'
_chemical_formula_sum 'C56 H70 N12 O12 S6'
_chemical_formula_weight 1295.60
_chemical_name_systematic
;
?
;
_space_group_IT_number 95
_symmetry_cell_setting tetragonal
_symmetry_space_group_name_Hall 'P 4cw 2c'
_symmetry_space_group_name_H-M 'P 43 2 2'
_atom_sites_solution_hydrogens geom
_atom_sites_solution_primary direct
_atom_sites_solution_secondary difmap
_audit_creation_method SHELXL-97
_cell_angle_alpha 90.00
_cell_angle_beta 90.00
_cell_angle_gamma 90.00
_cell_formula_units_Z 4
_cell_length_a 11.7631(2)
_cell_length_b 11.7631(2)
_cell_length_c 48.5257(8)
_cell_measurement_temperature 173(2)
_cell_volume 6714.5(2)
_computing_cell_refinement 'HKL Scalepack (Otwinowski & Minor 1997)'
_computing_data_collection 'Collect (Bruker AXS BV, 1997-2004)'
_computing_data_reduction 'HKL Denzo and Scalepack (Otwinowski & Minor 1997)'
_computing_structure_refinement 'SHELXL-97 (Sheldrick, 1997)'
_computing_structure_solution 'SHELXS-97 (Sheldrick, 1990)'
_diffrn_ambient_temperature 173(2)
_diffrn_detector_area_resol_mean 9
_diffrn_measured_fraction_theta_full 0.967
_diffrn_measured_fraction_theta_max 0.967
_diffrn_measurement_device '95mm CCD camera on \k-goniostat'
_diffrn_measurement_device_type KappaCCD
_diffrn_measurement_method CCD
_diffrn_radiation_monochromator 'horizonally mounted graphite crystal'
_diffrn_radiation_type CuK\a
_diffrn_radiation_wavelength 1.54178
_diffrn_reflns_av_R_equivalents 0.0399
_diffrn_reflns_av_sigmaI/netI 0.0492
_diffrn_reflns_limit_h_max 13
_diffrn_reflns_limit_h_min -13
_diffrn_reflns_limit_k_max 9
_diffrn_reflns_limit_k_min -9
_diffrn_reflns_limit_l_max 57
_diffrn_reflns_limit_l_min -57
_diffrn_reflns_number 11130
_diffrn_reflns_theta_full 66.89
_diffrn_reflns_theta_max 66.89
_diffrn_reflns_theta_min 3.64
_diffrn_source 'fine-focus sealed tube'
_exptl_absorpt_coefficient_mu 2.420
_exptl_absorpt_correction_T_max 0.7129
_exptl_absorpt_correction_T_min 0.5829
_exptl_absorpt_correction_type multi-scan
_exptl_absorpt_process_details
;
Denzo (Otwinowski, Borek, Majewski & Minor,2003)
;
_exptl_crystal_colour colorless
_exptl_crystal_density_diffrn 1.282
_exptl_crystal_density_method 'not measured'
_exptl_crystal_description block
_exptl_crystal_F_000 2728
_exptl_crystal_size_max 0.25
_exptl_crystal_size_mid 0.20
_exptl_crystal_size_min 0.15
_refine_diff_density_max 0.274
_refine_diff_density_min -0.202
_refine_diff_density_rms 0.041
_refine_ls_abs_structure_details 'Flack H D (1983), Acta Cryst. A39, 876-881'
_refine_ls_abs_structure_Flack 0.41(2)
_refine_ls_extinction_method none
_refine_ls_goodness_of_fit_ref 1.043
_refine_ls_hydrogen_treatment mixed
_refine_ls_matrix_type full
_refine_ls_number_parameters 433
_refine_ls_number_reflns 5685
_refine_ls_number_restraints 46
_refine_ls_restrained_S_all 1.052
_refine_ls_R_factor_all 0.0631
_refine_ls_R_factor_gt 0.0434
_refine_ls_shift/su_max 0.000
_refine_ls_shift/su_mean 0.000
_refine_ls_structure_factor_coef Fsqd
_refine_ls_weighting_details 'calc w=1/[\s^2^(Fo^2^)+(0.0460P)^2^+2.0760P] where P=(Fo^2^+2Fc^2^)/3'
_refine_ls_weighting_scheme calc
_refine_ls_wR_factor_gt 0.0987
_refine_ls_wR_factor_ref 0.1084
_reflns_number_gt 4509
_reflns_number_total 5685
_reflns_threshold_expression >2sigma(I)
_cod_data_source_file c1ce05077j.txt
_cod_data_source_block TE-toluene
_cod_original_sg_symbol_H-M P4322
_cod_database_code 7206200

loop_
_symmetry_equiv_pos_as_xyz
'x, y, z'
'-y, x, z+3/4'
'-x, -y, z+1/2'
'y, -x, z+1/4'
'x, -y, -z+1/2'
'y, x, -z+1/4'
'-x, y, -z'
'-y, -x, -z+3/4'

loop_
_atom_site_label
_atom_site_type_symbol
_atom_site_fract_x
_atom_site_fract_y
_atom_site_fract_z
_atom_site_U_iso_or_equiv
_atom_site_adp_type
_atom_site_occupancy
_atom_site_symmetry_multiplicity
_atom_site_calc_flag
_atom_site_refinement_flags
_atom_site_disorder_assembly
_atom_site_disorder_group
S1 S 0.63126(7) 0.38481(10) 0.165505(17) 0.0587(3) Uani 1 1 d . . .
O1 O 0.73122(19) 0.4676(2) 0.07684(4) 0.0512(6) Uani 1 1 d . . .
O2 O 0.90639(18) 0.4708(2) 0.09553(4) 0.0543(7) Uani 1 1 d . . .
N1 N 0.7604(2) 0.4433(2) 0.12327(5) 0.0427(6) Uani 1 1 d D . .
H1N H 0.816(2) 0.442(3) 0.1356(6) 0.051 Uiso 1 1 d D . .
N2 N 0.5707(2) 0.4138(2) 0.11359(5) 0.0360(6) Uani 1 1 d D . .
H2N H 0.589(3) 0.434(3) 0.0967(4) 0.043 Uiso 1 1 d D . .
C1 C 1.0812(3) 0.4839(5) 0.07138(9) 0.0837(15) Uani 1 1 d . . .
H1A H 1.1046 0.5451 0.0839 0.126 Uiso 1 1 calc R . .
H1B H 1.1177 0.4943 0.0534 0.126 Uiso 1 1 calc R . .
H1C H 1.1040 0.4104 0.0792 0.126 Uiso 1 1 calc R . .
C2 C 0.9547(3) 0.4865(4) 0.06792(7) 0.0632(11) Uani 1 1 d . . .
H2A H 0.9303 0.5603 0.0601 0.076 Uiso 1 1 calc R . .
H2B H 0.9295 0.4249 0.0554 0.076 Uiso 1 1 calc R . .
C3 C 0.7939(3) 0.4615(3) 0.09651(6) 0.0436(8) Uani 1 1 d . . .
C4 C 0.6525(3) 0.4152(3) 0.13232(6) 0.0382(7) Uani 1 1 d . . .
C5 C 0.4565(2) 0.3790(2) 0.11980(5) 0.0303(6) Uani 1 1 d . . .
C6 C 0.4233(3) 0.2683(3) 0.11463(6) 0.0355(7) Uani 1 1 d . . .
H6 H 0.4763 0.2150 0.1075 0.043 Uiso 1 1 calc R . .
C7 C 0.3123(3) 0.2355(3) 0.11990(6) 0.0357(7) Uani 1 1 d . . .
H7 H 0.2893 0.1594 0.1164 0.043 Uiso 1 1 calc R . .
S3 S 0.44509(9) -0.01603(7) 0.084888(16) 0.0532(3) Uani 1 1 d . A .
S4 S 0.17750(8) 0.19835(11) -0.001065(18) 0.0679(3) Uani 1 1 d . . .
O5 O 0.3627(3) -0.1259(2) -0.00297(5) 0.0839(10) Uani 1 1 d . A .
O7 O 0.0784(2) 0.1574(3) 0.08898(5) 0.0639(8) Uani 1 1 d . . .
O8 O -0.09825(18) 0.1591(2) 0.07141(4) 0.0506(6) Uani 1 1 d D . .
N5 N 0.3924(3) -0.1499(2) 0.04347(6) 0.0557(8) Uani 1 1 d D A .
H5N H 0.391(3) -0.204(3) 0.0566(6) 0.067 Uiso 1 1 d D . .
N6 N 0.4041(2) 0.0406(2) 0.03304(5) 0.0412(6) Uani 1 1 d D A .
H6N H 0.383(3) 0.019(3) 0.0159(4) 0.049 Uiso 1 1 d D . .
N7 N 0.2367(2) 0.2001(2) 0.05150(5) 0.0438(7) Uani 1 1 d D . .
H7N H 0.209(3) 0.195(3) 0.0693(4) 0.053 Uiso 1 1 d D . .
N8 N 0.0459(2) 0.1733(3) 0.04259(5) 0.0505(8) Uani 1 1 d D . .
H8N H -0.010(2) 0.171(3) 0.0300(6) 0.061 Uiso 1 1 d D . .
O6A O 0.3917(9) -0.3028(8) 0.0176(2) 0.069(3) Uani 0.50 1 d PD A 1
C15A C 0.2482(14) -0.4004(14) -0.0089(4) 0.118(8) Uani 0.50 1 d PD A 1
H15A H 0.2299 -0.4448 0.0076 0.178 Uiso 0.50 1 calc PR A 1
H15B H 0.2349 -0.4468 -0.0254 0.178 Uiso 0.50 1 calc PR A 1
H15C H 0.1998 -0.3326 -0.0096 0.178 Uiso 0.50 1 calc PR A 1
C16A C 0.3669(11) -0.3662(9) -0.00800(19) 0.071(3) Uani 0.50 1 d PD A 1
H16A H 0.3843 -0.3177 -0.0241 0.085 Uiso 0.50 1 calc PR A 1
H16B H 0.4159 -0.4345 -0.0089 0.085 Uiso 0.50 1 calc PR A 1
O6B O 0.3371(9) -0.2951(8) 0.0164(2) 0.063(3) Uani 0.50 1 d PD A 2
C15B C 0.2630(12) -0.4524(9) -0.0051(3) 0.062(3) Uani 0.50 1 d PD A 2
H15D H 0.3249 -0.4978 0.0028 0.092 Uiso 0.50 1 calc PR A 2
H15E H 0.2368 -0.4876 -0.0223 0.092 Uiso 0.50 1 calc PR A 2
H15F H 0.1998 -0.4489 0.0081 0.092 Uiso 0.50 1 calc PR A 2
C16B C 0.3033(14) -0.3390(9) -0.0107(2) 0.073(4) Uani 0.50 1 d PD A 2
H16C H 0.2423 -0.2917 -0.0189 0.087 Uiso 0.50 1 calc PR A 2
H16D H 0.3688 -0.3406 -0.0235 0.087 Uiso 0.50 1 calc PR A 2
C17 C 0.3718(4) -0.1859(3) 0.01691(7) 0.0709(13) Uani 1 1 d D . .
C18 C 0.4127(3) -0.0404(3) 0.05209(6) 0.0401(7) Uani 1 1 d . . .
C19 C 0.4321(3) 0.1567(3) 0.03784(6) 0.0357(7) Uani 1 1 d . . .
C20 C 0.5433(3) 0.1919(3) 0.03353(6) 0.0402(7) Uani 1 1 d . A .
H20 H 0.5997 0.1382 0.0284 0.048 Uiso 1 1 calc R . .
C21 C 0.5720(3) 0.3056(3) 0.03676(6) 0.0409(8) Uani 1 1 d . . .
H21 H 0.6480 0.3297 0.0337 0.049 Uiso 1 1 calc R A .
C22 C 0.4908(3) 0.3830(3) 0.04437(6) 0.0405(8) Uani 1 1 d . A .
H22 H 0.5106 0.4607 0.0467 0.049 Uiso 1 1 calc R . .
C23 C 0.3792(3) 0.3478(3) 0.04873(6) 0.0401(7) Uani 1 1 d . . .
H23 H 0.3228 0.4014 0.0540 0.048 Uiso 1 1 calc R A .
C24 C 0.3507(2) 0.2346(3) 0.04534(6) 0.0365(7) Uani 1 1 d . A .
C25 C 0.1551(3) 0.1910(3) 0.03292(6) 0.0432(8) Uani 1 1 d . . .
C26 C 0.0138(3) 0.1624(3) 0.06976(6) 0.0477(9) Uani 1 1 d D . .
C27 C -0.1430(3) 0.1414(4) 0.09916(7) 0.0585(10) Uani 1 1 d D . .
H27A H -0.1163 0.2021 0.1117 0.070 Uiso 1 1 calc R . .
H27B H -0.1176 0.0671 0.1065 0.070 Uiso 1 1 calc R . .
C28 C -0.2693(3) 0.1442(4) 0.09672(8) 0.0619(10) Uani 1 1 d D . .
H28A H -0.2926 0.2152 0.0878 0.093 Uiso 1 1 calc R . .
H28B H -0.3033 0.1397 0.1151 0.093 Uiso 1 1 calc R . .
H28C H -0.2949 0.0795 0.0856 0.093 Uiso 1 1 calc R . .
C30A C -0.2688(15) 0.7829(16) 0.0835(4) 0.183(8) Uiso 0.50 1 d PD B 1
H31A H -0.3062 0.7413 0.0686 0.274 Uiso 0.50 1 calc PR B 1
H31B H -0.3141 0.8499 0.0883 0.274 Uiso 0.50 1 calc PR B 1
H31C H -0.2620 0.7334 0.0997 0.274 Uiso 0.50 1 calc PR B 1
C31A C -0.1554(12) 0.8188(13) 0.0746(3) 0.120(5) Uiso 0.50 1 d PD B 1
C32A C -0.1535(14) 0.8760(12) 0.0504(3) 0.105(4) Uiso 0.50 1 d PD B 1
H32A H -0.2219 0.8964 0.0413 0.126 Uiso 0.50 1 calc PR B 1
C33A C -0.0464(12) 0.9043(11) 0.0393(3) 0.108(4) Uiso 0.50 1 d PD B 1
H33A H -0.0504 0.9491 0.0230 0.130 Uiso 0.50 1 calc PR B 1
C34A C 0.0643(19) 0.8789(18) 0.0477(4) 0.148(7) Uiso 0.50 1 d PD B 1
H34A H 0.1324 0.8943 0.0378 0.178 Uiso 0.50 1 calc PR B 1
C35A C 0.0549(14) 0.8273(15) 0.0728(4) 0.144(6) Uiso 0.50 1 d PD B 1
H35A H 0.1233 0.8149 0.0828 0.173 Uiso 0.50 1 calc PR B 1
C36A C -0.0479(12) 0.7904(13) 0.0856(3) 0.106(4) Uiso 0.50 1 d PD B 1
H36A H -0.0439 0.7457 0.1018 0.127 Uiso 0.50 1 calc PR B 1
C30B C 0.1124(18) 0.866(3) 0.0442(6) 0.232(14) Uiso 0.50 1 d PD C 2
H30D H 0.1643 0.8133 0.0535 0.347 Uiso 0.50 1 calc PR C 2
H30E H 0.1409 0.9440 0.0462 0.347 Uiso 0.50 1 calc PR C 2
H30F H 0.1078 0.8467 0.0246 0.347 Uiso 0.50 1 calc PR C 2
C31B C -0.0016(9) 0.8576(10) 0.0567(2) 0.092(3) Uiso 0.50 1 d PD C 2
C32B C 0.0075(14) 0.8009(11) 0.0805(2) 0.097(3) Uiso 0.50 1 d PD C 2
H32B H 0.0800 0.7811 0.0877 0.116 Uiso 0.50 1 calc PR C 2
C33B C -0.0919(11) 0.7716(12) 0.0945(3) 0.111(4) Uiso 0.50 1 d PD C 2
H33B H -0.0843 0.7321 0.1115 0.133 Uiso 0.50 1 calc PR C 2
C34B C -0.2007(14) 0.7959(12) 0.0854(3) 0.107(4) Uiso 0.50 1 d PD C 2
H34B H -0.2664 0.7714 0.0951 0.129 Uiso 0.50 1 calc PR C 2
C35B C -0.2079(9) 0.8584(9) 0.0611(2) 0.090(3) Uiso 0.50 1 d PD C 2
H35B H -0.2801 0.8831 0.0547 0.108 Uiso 0.50 1 calc PR C 2
C36B C -0.1086(10) 0.8859(10) 0.0458(2) 0.075(3) Uiso 0.50 1 d PD C 2
H36B H -0.1145 0.9228 0.0284 0.090 Uiso 0.50 1 calc PR C 2

loop_
_atom_site_aniso_label
_atom_site_aniso_U_11
_atom_site_aniso_U_22
_atom_site_aniso_U_33
_atom_site_aniso_U_23
_atom_site_aniso_U_13
_atom_site_aniso_U_12
S1 0.0341(5) 0.1090(8) 0.0330(4) 0.0105(5) 0.0012(3) -0.0088(5)
O1 0.0381(13) 0.0803(18) 0.0351(12) 0.0099(11) -0.0019(10) -0.0076(12)
O2 0.0328(13) 0.092(2) 0.0385(12) 0.0121(12) 0.0022(10) -0.0062(12)
N1 0.0280(14) 0.0680(19) 0.0321(13) 0.0020(13) 0.0012(11) -0.0049(13)
N2 0.0302(14) 0.0460(16) 0.0316(12) 0.0018(11) -0.0007(11) -0.0040(11)
C1 0.045(2) 0.141(5) 0.065(3) 0.032(3) 0.014(2) 0.006(3)
C2 0.042(2) 0.107(3) 0.0411(19) 0.018(2) 0.0094(16) -0.003(2)
C3 0.040(2) 0.054(2) 0.0369(17) 0.0055(15) 0.0031(15) -0.0048(15)
C4 0.0341(18) 0.0458(19) 0.0347(16) -0.0012(13) 0.0031(13) -0.0016(14)
C5 0.0311(15) 0.0346(16) 0.0253(14) 0.0009(11) 0.0006(11) -0.0020(12)
C6 0.0372(18) 0.0335(17) 0.0356(15) -0.0003(13) 0.0000(13) 0.0048(14)
C7 0.0429(18) 0.0316(16) 0.0325(16) -0.0001(12) -0.0026(13) -0.0057(13)
S3 0.0937(7) 0.0344(5) 0.0314(4) -0.0012(3) -0.0089(4) -0.0060(4)
S4 0.0361(5) 0.1354(10) 0.0321(4) 0.0005(5) 0.0011(4) -0.0107(5)
O5 0.153(3) 0.0638(17) 0.0349(13) 0.0018(13) -0.0192(16) -0.0368(19)
O7 0.0431(14) 0.113(2) 0.0354(12) 0.0067(13) -0.0020(11) -0.0208(14)
O8 0.0353(13) 0.0791(17) 0.0373(12) 0.0027(11) 0.0073(10) -0.0078(11)
N5 0.095(2) 0.0365(17) 0.0357(15) -0.0001(12) -0.0057(15) -0.0128(16)
N6 0.0564(17) 0.0389(15) 0.0283(13) -0.0008(11) -0.0079(12) -0.0096(13)
N7 0.0379(16) 0.0632(19) 0.0303(13) 0.0026(13) 0.0014(12) -0.0131(13)
N8 0.0337(16) 0.086(2) 0.0322(15) 0.0002(14) -0.0022(12) -0.0130(15)
O6A 0.119(9) 0.053(4) 0.036(4) -0.016(3) -0.016(5) -0.019(5)
C15A 0.160(18) 0.108(17) 0.087(10) -0.006(13) -0.053(10) -0.027(14)
C16A 0.128(11) 0.049(6) 0.036(5) -0.014(4) -0.017(6) -0.002(6)
O6B 0.111(9) 0.040(4) 0.037(3) -0.006(3) -0.023(5) -0.021(4)
C15B 0.085(7) 0.052(7) 0.048(6) -0.022(5) -0.015(5) 0.001(5)
C16B 0.115(11) 0.060(7) 0.044(5) -0.013(5) -0.033(7) 0.004(7)
C17 0.130(4) 0.047(2) 0.0366(19) -0.0073(17) -0.006(2) -0.025(2)
C18 0.050(2) 0.0343(18) 0.0363(16) -0.0018(13) -0.0035(14) -0.0026(14)
C19 0.045(2) 0.0364(18) 0.0258(14) 0.0030(12) -0.0052(13) -0.0048(15)
C20 0.0387(18) 0.046(2) 0.0362(16) -0.0046(14) -0.0006(14) 0.0003(16)
C21 0.0360(18) 0.053(2) 0.0333(16) 0.0004(15) 0.0021(13) -0.0092(16)
C22 0.046(2) 0.0356(18) 0.0403(17) 0.0022(13) -0.0025(15) -0.0084(16)
C23 0.0392(19) 0.043(2) 0.0383(16) 0.0012(14) -0.0021(14) 0.0015(15)
C24 0.0327(17) 0.0472(19) 0.0298(15) 0.0013(13) -0.0028(12) -0.0073(15)
C25 0.0374(19) 0.056(2) 0.0358(16) 0.0017(15) 0.0025(14) -0.0024(16)
C26 0.039(2) 0.069(2) 0.0351(17) 0.0008(16) 0.0034(15) -0.0132(16)
C27 0.048(2) 0.090(3) 0.0373(18) 0.0091(18) 0.0094(16) -0.0062(19)
C28 0.042(2) 0.089(3) 0.054(2) 0.011(2) 0.0111(17) 0.001(2)

loop_
_atom_type_symbol
_atom_type_description
_atom_type_scat_dispersion_real
_atom_type_scat_dispersion_imag
_atom_type_scat_source
C C 0.0181 0.0091 'International Tables Vol C Tables 4.2.6.8 and 6.1.1.4'
H H 0.0000 0.0000 'International Tables Vol C Tables 4.2.6.8 and 6.1.1.4'
N N 0.0311 0.0180 'International Tables Vol C Tables 4.2.6.8 and 6.1.1.4'
O O 0.0492 0.0322 'International Tables Vol C Tables 4.2.6.8 and 6.1.1.4'
S S 0.3331 0.5567 'International Tables Vol C Tables 4.2.6.8 and 6.1.1.4'

loop_
_geom_angle_atom_site_label_1
_geom_angle_atom_site_label_2
_geom_angle_atom_site_label_3
_geom_angle
_geom_angle_site_symmetry_1
_geom_angle_site_symmetry_3
_geom_angle_publ_flag
C3 O2 C2 115.4(2) . . ?
C3 N1 C4 126.9(3) . . ?
C3 N1 H1N 115(2) . . ?
C4 N1 H1N 117(2) . . ?
C4 N2 C5 122.6(2) . . ?
C4 N2 H2N 117(2) . . ?
C5 N2 H2N 120(2) . . ?
C2 C1 H1A 109.5 . . ?
C2 C1 H1B 109.5 . . ?
H1A C1 H1B 109.5 . . ?
C2 C1 H1C 109.5 . . ?
H1A C1 H1C 109.5 . . ?
H1B C1 H1C 109.5 . . ?
O2 C2 C1 106.2(3) . . ?
O2 C2 H2A 110.5 . . ?
C1 C2 H2A 110.5 . . ?
O2 C2 H2B 110.5 . . ?
C1 C2 H2B 110.5 . . ?
H2A C2 H2B 108.7 . . ?
O1 C3 O2 125.0(3) . . ?
O1 C3 N1 125.6(3) . . ?
O2 C3 N1 109.4(3) . . ?
N2 C4 N1 116.9(3) . . ?
N2 C4 S1 123.4(2) . . ?
N1 C4 S1 119.7(2) . . ?
C6 C5 C5 120.02(17) . 6 ?
C6 C5 N2 119.7(3) . . ?
C5 C5 N2 120.29(16) 6 . ?
C5 C6 C7 119.7(3) . . ?
C5 C6 H6 120.2 . . ?
C7 C6 H6 120.2 . . ?
C7 C7 C6 120.30(18) 6 . ?
C7 C7 H7 119.9 6 . ?
C6 C7 H7 119.9 . . ?
C26 O8 C27 114.8(3) . . ?
C18 N5 C17 127.1(3) . . ?
C18 N5 H5N 117(2) . . ?
C17 N5 H5N 116(2) . . ?
C18 N6 C19 123.7(3) . . ?
C18 N6 H6N 117(2) . . ?
C19 N6 H6N 119(2) . . ?
C25 N7 C24 124.1(3) . . ?
C25 N7 H7N 112(2) . . ?
C24 N7 H7N 123(2) . . ?
C26 N8 C25 126.4(3) . . ?
C26 N8 H8N 117(2) . . ?
C25 N8 H8N 117(2) . . ?
C17 O6A C16A 116.5(9) . . ?
C15A C16A O6A 110.9(12) . . ?
C15A C16A H16A 109.5 . . ?
O6A C16A H16A 109.5 . . ?
C15A C16A H16B 109.5 . . ?
O6A C16A H16B 109.5 . . ?
H16A C16A H16B 108.1 . . ?
C17 O6B C16B 115.7(9) . . ?
C16B C15B H15D 109.5 . . ?
C16B C15B H15E 109.5 . . ?
H15D C15B H15E 109.5 . . ?
C16B C15B H15F 109.5 . . ?
H15D C15B H15F 109.5 . . ?
H15E C15B H15F 109.5 . . ?
C15B C16B O6B 104.2(10) . . ?
C15B C16B H16C 110.9 . . ?
O6B C16B H16C 110.9 . . ?
C15B C16B H16D 110.9 . . ?
O6B C16B H16D 110.9 . . ?
H16C C16B H16D 108.9 . . ?
O5 C17 O6B 121.2(5) . . ?
O5 C17 N5 125.9(3) . . ?
O6B C17 N5 111.3(6) . . ?
O5 C17 O6A 127.8(6) . . ?
O6B C17 O6A 27.4(6) . . ?
N5 C17 O6A 104.6(5) . . ?
N6 C18 N5 116.5(3) . . ?
N6 C18 S3 124.0(2) . . ?
N5 C18 S3 119.5(2) . . ?
C24 C19 C20 119.9(3) . . ?
C24 C19 N6 121.4(3) . . ?
C20 C19 N6 118.6(3) . . ?
C19 C20 C21 120.0(3) . . ?
C19 C20 H20 120.0 . . ?
C21 C20 H20 120.0 . . ?
C22 C21 C20 120.1(3) . . ?
C22 C21 H21 120.0 . . ?
C20 C21 H21 120.0 . . ?
C21 C22 C23 120.0(3) . . ?
C21 C22 H22 120.0 . . ?
C23 C22 H22 120.0 . . ?
C24 C23 C22 119.8(3) . . ?
C24 C23 H23 120.1 . . ?
C22 C23 H23 120.1 . . ?
C19 C24 C23 120.3(3) . . ?
C19 C24 N7 121.2(3) . . ?
C23 C24 N7 118.4(3) . . ?
N7 C25 N8 117.1(3) . . ?
N7 C25 S4 123.7(3) . . ?
N8 C25 S4 119.2(2) . . ?
O7 C26 O8 125.5(3) . . ?
O7 C26 N8 125.0(3) . . ?
O8 C26 N8 109.5(3) . . ?
O8 C27 C28 106.5(3) . . ?
O8 C27 H27A 110.4 . . ?
C28 C27 H27A 110.4 . . ?
O8 C27 H27B 110.4 . . ?
C28 C27 H27B 110.4 . . ?
H27A C27 H27B 108.6 . . ?
C27 C28 H28A 109.5 . . ?
C27 C28 H28B 109.5 . . ?
H28A C28 H28B 109.5 . . ?
C27 C28 H28C 109.5 . . ?
H28A C28 H28C 109.5 . . ?
H28B C28 H28C 109.5 . . ?
C32A C31A C36A 115.4(14) . . ?
C32A C31A C30A 114.6(15) . . ?
C36A C31A C30A 129.5(16) . . ?
C31A C32A C33A 117.8(14) . . ?
C31A C32A H32A 121.1 . . ?
C33A C32A H32A 121.1 . . ?
C34A C33A C32A 132.1(15) . . ?
C34A C33A H33A 114.0 . . ?
C32A C33A H33A 114.0 . . ?
C35A C34A C33A 106.2(19) . . ?
C35A C34A H34A 126.9 . . ?
C33A C34A H34A 126.9 . . ?
C34A C35A C36A 126.2(18) . . ?
C34A C35A H35A 116.9 . . ?
C36A C35A H35A 116.9 . . ?
C31A C36A C35A 121.6(14) . . ?
C31A C36A H36A 119.2 . . ?
C35A C36A H36A 119.2 . . ?
C31B C30B H30D 109.5 . . ?
C31B C30B H30E 109.5 . . ?
H30D C30B H30E 109.5 . . ?
C31B C30B H30F 109.5 . . ?
H30D C30B H30F 109.5 . . ?
H30E C30B H30F 109.5 . . ?
C32B C31B C36B 121.1(12) . . ?
C32B C31B C30B 108.4(15) . . ?
C36B C31B C30B 129.9(15) . . ?
C31B C32B C33B 118.5(13) . . ?
C31B C32B H32B 120.8 . . ?
C33B C32B H32B 120.8 . . ?
C34B C33B C32B 124.6(13) . . ?
C34B C33B H33B 117.7 . . ?
C32B C33B H33B 117.7 . . ?
C33B C34B C35B 115.9(14) . . ?
C33B C34B H34B 122.1 . . ?
C35B C34B H34B 122.1 . . ?
C34B C35B C36B 120.9(12) . . ?
C34B C35B H35B 119.5 . . ?
C36B C35B H35B 119.5 . . ?
C31B C36B C35B 118.8(10) . . ?
C31B C36B H36B 120.6 . . ?
C35B C36B H36B 120.6 . . ?

loop_
_geom_bond_atom_site_label_1
_geom_bond_atom_site_label_2
_geom_bond_distance
_geom_bond_site_symmetry_2
_geom_bond_publ_flag
S1 C4 1.668(3) . ?
O1 C3 1.208(4) . ?
O2 C3 1.329(4) . ?
O2 C2 1.467(4) . ?
N1 C3 1.373(4) . ?
N1 C4 1.383(4) . ?
N1 H1N 0.885(18) . ?
N2 C4 1.324(4) . ?
N2 C5 1.436(4) . ?
N2 H2N 0.883(18) . ?
C1 C2 1.498(5) . ?
C1 H1A 0.9800 . ?
C1 H1B 0.9800 . ?
C1 H1C 0.9800 . ?
C2 H2A 0.9900 . ?
C2 H2B 0.9900 . ?
C5 C6 1.382(4) . ?
C5 C5 1.384(6) 6 ?
C6 C7 1.386(4) . ?
C6 H6 0.9500 . ?
C7 C7 1.369(6) 6 ?
C7 H7 0.9500 . ?
S3 C18 1.662(3) . ?
S4 C25 1.672(3) . ?
O5 C17 1.200(4) . ?
O7 C26 1.204(4) . ?
O8 C26 1.322(4) . ?
O8 C27 1.461(4) . ?
N5 C18 1.376(4) . ?
N5 C17 1.378(4) . ?
N5 H5N 0.900(19) . ?
N6 C18 1.331(4) . ?
N6 C19 1.424(4) . ?
N6 H6N 0.903(18) . ?
N7 C25 1.321(4) . ?
N7 C24 1.432(4) . ?
N7 H7N 0.925(18) . ?
N8 C26 1.377(4) . ?
N8 C25 1.384(4) . ?
N8 H8N 0.897(18) . ?
O6A C17 1.395(10) . ?
O6A C16A 1.476(10) . ?
C15A C16A 1.454(14) . ?
C15A H15A 0.9800 . ?
C15A H15B 0.9800 . ?
C15A H15C 0.9800 . ?
C16A H16A 0.9900 . ?
C16A H16B 0.9900 . ?
O6B C17 1.348(10) . ?
O6B C16B 1.468(11) . ?
C15B C16B 1.442(12) . ?
C15B H15D 0.9800 . ?
C15B H15E 0.9800 . ?
C15B H15F 0.9800 . ?
C16B H16C 0.9900 . ?
C16B H16D 0.9900 . ?
C19 C24 1.374(4) . ?
C19 C20 1.387(4) . ?
C20 C21 1.388(5) . ?
C20 H20 0.9500 . ?
C21 C22 1.370(5) . ?
C21 H21 0.9500 . ?
C22 C23 1.393(4) . ?
C22 H22 0.9500 . ?
C23 C24 1.383(4) . ?
C23 H23 0.9500 . ?
C27 C28 1.490(5) . ?
C27 H27A 0.9900 . ?
C27 H27B 0.9900 . ?
C28 H28A 0.9800 . ?
C28 H28B 0.9800 . ?
C28 H28C 0.9800 . ?
C30A C31A 1.464(18) . ?
C30A H31A 0.9800 . ?
C30A H31B 0.9800 . ?
C30A H31C 0.9800 . ?
C31A C32A 1.352(13) . ?
C31A C36A 1.413(12) . ?
C32A C33A 1.410(13) . ?
C32A H32A 0.9500 . ?
C33A C34A 1.396(14) . ?
C33A H33A 0.9500 . ?
C34A C35A 1.369(14) . ?
C34A H34A 0.9500 . ?
C35A C36A 1.425(13) . ?
C35A H35A 0.9500 . ?
C36A H36A 0.9500 . ?
C30B C31B 1.48(2) . ?
C30B H30D 0.9800 . ?
C30B H30E 0.9800 . ?
C30B H30F 0.9800 . ?
C31B C32B 1.338(12) . ?
C31B C36B 1.407(11) . ?
C32B C33B 1.396(13) . ?
C32B H32B 0.9500 . ?
C33B C34B 1.384(12) . ?
C33B H33B 0.9500 . ?
C34B C35B 1.391(13) . ?
C34B H34B 0.9500 . ?
C35B C36B 1.423(12) . ?
C35B H35B 0.9500 . ?
C36B H36B 0.9500 . ?

loop_
_geom_hbond_atom_site_label_D
_geom_hbond_atom_site_label_H
_geom_hbond_atom_site_label_A
_geom_hbond_distance_DH
_geom_hbond_distance_HA
_geom_hbond_distance_DA
_geom_hbond_angle_DHA
_geom_hbond_site_symmetry_A
N1 H1N S3 0.885(18) 2.442(19) 3.322(3) 173(3) 6_655
N2 H2N O1 0.883(18) 1.97(3) 2.674(3) 136(3) .
N5 H5N S1 0.900(19) 2.37(2) 3.255(3) 170(3) 6_545
N6 H6N O5 0.903(18) 1.95(3) 2.670(3) 136(3) .
N7 H7N O7 0.925(18) 1.86(3) 2.651(3) 142(3) .
N8 H8N S4 0.897(18) 2.44(2) 3.325(3) 168(3) 7

loop_
_geom_torsion_atom_site_label_1
_geom_torsion_atom_site_label_2
_geom_torsion_atom_site_label_3
_geom_torsion_atom_site_label_4
_geom_torsion
_geom_torsion_site_symmetry_1
_geom_torsion_site_symmetry_2
_geom_torsion_site_symmetry_3
_geom_torsion_site_symmetry_4
_geom_torsion_publ_flag
C3 O2 C2 C1 -174.8(4) . . . . ?
C2 O2 C3 O1 -1.7(5) . . . . ?
C2 O2 C3 N1 178.0(3) . . . . ?
C4 N1 C3 O1 8.5(6) . . . . ?
C4 N1 C3 O2 -171.3(3) . . . . ?
C5 N2 C4 N1 175.8(3) . . . . ?
C5 N2 C4 S1 -4.0(4) . . . . ?
C3 N1 C4 N2 -5.5(5) . . . . ?
C3 N1 C4 S1 174.3(3) . . . . ?
C4 N2 C5 C6 -95.9(4) . . . . ?
C4 N2 C5 C5 86.0(4) . . . 6 ?
C5 C5 C6 C7 0.0(5) 6 . . . ?
N2 C5 C6 C7 -178.2(2) . . . . ?
C5 C6 C7 C7 0.2(5) . . . 6 ?
C17 O6A C16A C15A -86.7(14) . . . . ?
C17 O6B C16B C15B -176.0(10) . . . . ?
C16B O6B C17 O5 8.2(13) . . . . ?
C16B O6B C17 N5 174.8(9) . . . . ?
C16B O6B C17 O6A -105(2) . . . . ?
C18 N5 C17 O5 -4.0(8) . . . . ?
C18 N5 C17 O6B -169.8(6) . . . . ?
C18 N5 C17 O6A 162.2(6) . . . . ?
C16A O6A C17 O5 -18.9(14) . . . . ?
C16A O6A C17 O6B 67.0(17) . . . . ?
C16A O6A C17 N5 175.2(8) . . . . ?
C19 N6 C18 N5 -174.2(3) . . . . ?
C19 N6 C18 S3 6.1(5) . . . . ?
C17 N5 C18 N6 4.8(6) . . . . ?
C17 N5 C18 S3 -175.5(4) . . . . ?
C18 N6 C19 C24 -94.5(4) . . . . ?
C18 N6 C19 C20 88.5(4) . . . . ?
C24 C19 C20 C21 -0.1(4) . . . . ?
N6 C19 C20 C21 176.9(3) . . . . ?
C19 C20 C21 C22 0.4(5) . . . . ?
C20 C21 C22 C23 -0.4(4) . . . . ?
C21 C22 C23 C24 0.0(4) . . . . ?
C20 C19 C24 C23 -0.3(4) . . . . ?
N6 C19 C24 C23 -177.2(3) . . . . ?
C20 C19 C24 N7 -176.3(3) . . . . ?
N6 C19 C24 N7 6.7(4) . . . . ?
C22 C23 C24 C19 0.4(4) . . . . ?
C22 C23 C24 N7 176.5(3) . . . . ?
C25 N7 C24 C19 -88.5(4) . . . . ?
C25 N7 C24 C23 95.4(4) . . . . ?
C24 N7 C25 N8 -170.6(3) . . . . ?
C24 N7 C25 S4 10.1(5) . . . . ?
C26 N8 C25 N7 -1.1(6) . . . . ?
C26 N8 C25 S4 178.2(3) . . . . ?
C27 O8 C26 O7 -3.7(6) . . . . ?
C27 O8 C26 N8 176.8(3) . . . . ?
C25 N8 C26 O7 -6.5(6) . . . . ?
C25 N8 C26 O8 173.1(3) . . . . ?
C26 O8 C27 C28 178.2(3) . . . . ?
C36A C31A C32A C33A -2(2) . . . . ?
C30A C31A C32A C33A -174.4(13) . . . . ?
C31A C32A C33A C34A 4(2) . . . . ?
C32A C33A C34A C35A -7(3) . . . . ?
C33A C34A C35A C36A 9(3) . . . . ?
C32A C31A C36A C35A 4(2) . . . . ?
C30A C31A C36A C35A 175.4(16) . . . . ?
C34A C35A C36A C31A -9(3) . . . . ?
C36B C31B C32B C33B -0.9(18) . . . . ?
C30B C31B C32B C33B -173.0(15) . . . . ?
C31B C32B C33B C34B 1(2) . . . . ?
C32B C33B C34B C35B -3(2) . . . . ?
C33B C34B C35B C36B 5.3(18) . . . . ?
C32B C31B C36B C35B 3.2(16) . . . . ?
C30B C31B C36B C35B 173.5(17) . . . . ?
C34B C35B C36B C31B -5.6(16) . . . . ?
